data_1532693
loop_
_publ_author_name
'Demchenko, E.A.'
'Mikhailov, Yu.N.'
'Mit'kovskaya, E.V.'
'Gorbunova, Yu.E.'
'Serezhkina, L.B.'
'Serezhkin, V.N.'

_publ_section_title
;
 Crystal structure of (U O2 Se O4 ((C H3) H N C O N H (C H3))2)
;
_journal_name_full 'Zhurnal Neorganicheskoi Khimii'
_journal_page_first 1826
_journal_page_last 1828
_journal_volume 47
_journal_year 2002
_chemical_formula_sum 'C6 H16 N4 O8 Se U'
_chemical_name_systematic '((U O2) (Se O4)) ((C H3) H N C O N H (C H3))2'
_space_group_IT_number 14
_symmetry_space_group_name_Hall '-P 2yn'
_symmetry_space_group_name_H-M 'P 1 21/n 1'
_cell_angle_alpha 90
_cell_angle_beta 92.96
_cell_angle_gamma 90
_cell_formula_units_Z 4
_cell_length_a 7.04
_cell_length_b 14.649
_cell_length_c 14.383
_cell_volume 1481.325
_citation_journal_id_ASTM ZNOKAQ
_cod_data_source_file Demchenko_ZNOKAQ_2002_1164.cif
_cod_data_source_block C6H16N4O8Se1U1
_cod_original_sg_symbol_Hall '-P 2ybc (x-z,y,z)'
_cod_original_formula_sum 'C6 H16 N4 O8 Se1 U1'
_cod_database_code 1532693

loop_
_symmetry_equiv_pos_as_xyz
x,y,z
-x+1/2,y+1/2,-z+1/2
-x,-y,-z
x-1/2,-y-1/2,z-1/2

loop_
_atom_site_label
_atom_site_type_symbol
_atom_site_fract_x
_atom_site_fract_y
_atom_site_fract_z
_atom_site_occupancy
_atom_site_U_iso_or_equiv
O4 O-2 0.1995 -0.004 0.0359 1 0.0
N4 N-1 -0.014 0.3805 0.2101 1 0.0
O1 O-2 0.2145 0.2045 0.0119 1 0.0
H4 H 0.556 0.135 0.318 1 0.0
U1 U+6 0.25426 0.1367 0.11308 1 0.0
H9 H 0.049 0.364 0.376 1 0.0
N2 N-1 0.51 0.3883 0.2211 1 0.0
H7 H 0.518 0.417 0.088 1 0.0
H13 H 0.299 0.23 0.386 1 0.0
H3 H 0.728 0.164 0.386 1 0.0
O3 O-2 -0.0876 0.1137 0.1043 1 0.0
H5 H 0.756 0.154 0.279 1 0.0
H10 H -0.032 0.432 0.242 1 0.0
C3 C 0.435 0.4301 0.1372 1 0.0
C4 C+4 0.062 0.3088 0.255 1 0.0
H16 H 0.841 0.33 0.101 1 0.0
N3 N-1 0.086 0.3133 0.3476 1 0.0
C6 C -0.066 0.3768 0.1121 1 0.0
H11 H 0.175 0.259 0.468 1 0.0
O7 O-2 0.1119 0.2377 0.2121 1 0.0
H6 H 0.427 0.495 0.146 1 0.0
H15 H 0.045 0.364 0.078 1 0.0
H1 H 0.54 0.424 0.271 1 0.0
O6 O-2 0.486 0.2445 0.1647 1 0.0
O2 O-2 0.2982 0.0667 0.2122 1 0.0
N1 N-1 0.62 0.2672 0.3085 1 0.0
C5 C 0.172 0.2417 0.4038 1 0.0
O5 O-2 0.5488 0.0994 0.049 1 0.0
Se1 Se+6 0.7477 0.04268 0.06656 1 0.0
H12 H 0.096 0.188 0.395 1 0.0
H2 H 0.647 0.307 0.355 1 0.0
O8 O-2 0.724 -0.0396 0.1398 1 0.0
C1 C+4 0.536 0.2986 0.2284 1 0.0
H8 H 0.31 0.406 0.121 1 0.0
H14 H 0.882 0.435 0.092 1 0.0
C2 C 0.669 0.172 0.3243 1 0.0
